data_4117518
loop_
_publ_author_name
'Marius V. C\^ampian'
'Robin N. Perutz'
'Barbara Procacci'
'Robert J. Thatcher'
'Olga Torres'
'Adrian C. Whitwood'

_publ_contact_author_address
;Department of Chemistry,
University of York,
Heslington,
York
YO10 5DD
UK
;
_publ_contact_author_email robin.perutz@york.ac.uk
_publ_contact_author_fax '+44 1904 432516'
_publ_contact_author_name 'Professor Robin N Perutz'
_publ_contact_author_phone '+44 1904 432549'
_publ_section_title
;
 Selective Photochemistry at Stereogenic Metal and Ligand Centers of
 cis-[Ru(diphosphine)2(H)2]: Preparative, NMR, Solid State, and Laser
 Flash Studies
;
_journal_name_full 'Journal of the American Chemical Society'
_journal_page_first 3480
_journal_page_last 3497
_journal_paper_doi 10.1021/ja210568t
_journal_volume 134
_journal_year 2012
_chemical_absolute_configuration ad
_chemical_formula_moiety 'C28 H56 Cl2 P4 Ru'
_chemical_formula_sum 'C28 H56 Cl2 P4 Ru'
_chemical_formula_weight 688.58
_space_group_crystal_system orthorhombic
_space_group_IT_number 19
_space_group_name_Hall 'P 2ac 2ab'
_space_group_name_H-M_alt 'P 21 21 21'
_symmetry_space_group_name_Hall 'P 2ac 2ab'
_symmetry_space_group_name_H-M 'P 21 21 21'
_atom_sites_solution_hydrogens geom
_atom_sites_solution_primary heavy
_atom_sites_solution_secondary difmap
_audit_creation_date 2011-10-18
_audit_creation_method
;
  Olex2 1.1
  (compiled 2011.09.07 svn.r1971, GUI svn.r3853)
;
_cell_angle_alpha 90.00
_cell_angle_beta 90.00
_cell_angle_gamma 90.00
_cell_formula_units_Z 4
_cell_length_a 11.60235(14)
_cell_length_b 13.80119(14)
_cell_length_c 19.8946(2)
_cell_measurement_reflns_used 9081
_cell_measurement_temperature 110
_cell_measurement_theta_max 29.5068
_cell_measurement_theta_min 2.946
_cell_volume 3185.65(6)
_computing_cell_refinement
;
CrysAlisPro, Oxford Diffraction Ltd.,
Version 1.171.34.40 (release 27-08-2010 CrysAlis171 .NET)
(compiled Aug 27 2010,11:50:40)
;
_computing_data_collection
;
CrysAlisPro, Oxford Diffraction Ltd.,
Version 1.171.34.40 (release 27-08-2010 CrysAlis171 .NET)
(compiled Aug 27 2010,11:50:40)
;
_computing_data_reduction
;
CrysAlisPro, Oxford Diffraction Ltd.,
Version 1.171.34.40 (release 27-08-2010 CrysAlis171 .NET)
(compiled Aug 27 2010,11:50:40)
;
_computing_molecular_graphics
;
O. V. Dolomanov, L. J. Bourhis, R. J. Gildea, J. A. K. Howard and H. Puschmann,
OLEX2: a complete structure solution, refinement and analysis program.
J. Appl. Cryst. (2009). 42, 339-341.
;
_computing_publication_material
;
O. V. Dolomanov, L. J. Bourhis, R. J. Gildea, J. A. K. Howard and H. Puschmann,
OLEX2: a complete structure solution, refinement and analysis program.
J. Appl. Cryst. (2009). 42, 339-341.
;
_computing_structure_refinement
;
olex2.refine (L.J. Bourhis, O.V. Dolomanov, R.J. Gildea, J.A.K. Howard,
H. Puschmann, in preparation, 2011)
;
_computing_structure_solution
;
A short history of SHELX (Sheldrick, 2007)/Bruker
;
_diffrn_ambient_temperature 110(2)
_diffrn_detector_area_resol_mean 16.145
_diffrn_measured_fraction_theta_full 0.999
_diffrn_measured_fraction_theta_max 0.999
_diffrn_measurement_details
;
1 omega  -24.00   39.00   1.0000   50.0000
omega____ theta____ kappa____ phi______ frames
-       26.4172  -37.0000  -90.0000 63

2 omega   31.00   96.00   1.0000   50.0000
omega____ theta____ kappa____ phi______ frames
-       26.4172   37.0000  -90.0000 65

3 omega  -45.00   52.00   1.0000   50.0000
omega____ theta____ kappa____ phi______ frames
-       26.4172  -37.0000  120.0000 97
;
_diffrn_measurement_device_type 'SuperNova, Single source at offset), Eos'
_diffrn_measurement_method '\w scans'
_diffrn_orient_matrix_UB_11 0.0477883
_diffrn_orient_matrix_UB_12 -0.0170433
_diffrn_orient_matrix_UB_13 -0.018844
_diffrn_orient_matrix_UB_21 0.0378656
_diffrn_orient_matrix_UB_22 0.0263825
_diffrn_orient_matrix_UB_23 0.0211612
_diffrn_orient_matrix_UB_31 0.0046003
_diffrn_orient_matrix_UB_32 -0.0406872
_diffrn_orient_matrix_UB_33 0.0216204
_diffrn_radiation_monochromator mirror
_diffrn_radiation_type 'Mo K\a'
_diffrn_radiation_wavelength 0.7107
_diffrn_reflns_av_R_equivalents 0.0335
_diffrn_reflns_av_unetI/netI 0.0579
_diffrn_reflns_limit_h_max 16
_diffrn_reflns_limit_h_min -15
_diffrn_reflns_limit_k_max 17
_diffrn_reflns_limit_k_min -19
_diffrn_reflns_limit_l_max 27
_diffrn_reflns_limit_l_min -25
_diffrn_reflns_number 16563
_diffrn_reflns_theta_full 29.57
_diffrn_reflns_theta_max 29.57
_diffrn_reflns_theta_min 2.95
_diffrn_source 'fine-focus sealed tube'
_exptl_absorpt_coefficient_mu 0.878
_exptl_absorpt_correction_T_max 1.0
_exptl_absorpt_correction_T_min 0.99122
_exptl_absorpt_correction_type multi-scan
_exptl_absorpt_process_details
;
CrysAlisPro, Oxford Diffraction Ltd.,
Version 1.171.34.40 (release 27-08-2010 CrysAlis171 .NET)
(compiled Aug 27 2010,11:50:40)
empirical absorption correction using spherical harmonics,
implemented in SCALE3 ABSPACK scaling algorithm.
;
_exptl_crystal_colour_primary yellow
_exptl_crystal_density_diffrn 1.436
_exptl_crystal_description irregular
_exptl_crystal_F_000 1448
_exptl_crystal_size_max 0.2364
_exptl_crystal_size_mid 0.1258
_exptl_crystal_size_min 0.0361
_refine_diff_density_max 0.477
_refine_diff_density_min -0.383
_refine_diff_density_rms 0.079
_refine_ls_abs_structure_details 'Flack H D (1983), Acta Cryst. A39, 876-881'
_refine_ls_abs_structure_Flack -0.022(19)
_refine_ls_extinction_method none
_refine_ls_goodness_of_fit_ref 1.014
_refine_ls_hydrogen_treatment constr
_refine_ls_matrix_type full
_refine_ls_number_parameters 324
_refine_ls_number_reflns 8917
_refine_ls_number_restraints 0
_refine_ls_restrained_S_all 1.014
_refine_ls_R_factor_all 0.0366
_refine_ls_R_factor_gt 0.0317
_refine_ls_shift/su_max 0.001
_refine_ls_shift/su_mean 0.000
_refine_ls_structure_factor_coef Fsqd
_refine_ls_weighting_details
;
calc w=1/[\s^2^(Fo^2^)+(0.0168P)^2^+0.0000P] where P=(Fo^2^+2Fc^2^)/3
;
_refine_ls_weighting_scheme calc
_refine_ls_wR_factor_gt 0.0556
_refine_ls_wR_factor_ref 0.0576
_reflns_number_gt 8256
_reflns_number_total 8917
_reflns_threshold_expression >2sigma(I)
_cod_data_source_file ja210568t_si_002_12.cif
_cod_data_source_block trans-R,R-Ru1(Cl)2
_cod_database_code 4117518

loop_
_space_group_symop_id
_space_group_symop_operation_xyz
1 'x, y, z'
2 '-x+1/2, -y, z+1/2'
3 'x+1/2, -y+1/2, -z'
4 '-x, y+1/2, -z+1/2'

loop_
_atom_site_label
_atom_site_type_symbol
_atom_site_fract_x
_atom_site_fract_y
_atom_site_fract_z
_atom_site_U_iso_or_equiv
_atom_site_adp_type
_atom_site_occupancy
_atom_site_symmetry_multiplicity
_atom_site_calc_flag
_atom_site_refinement_flags
Ru1 Ru 0.849136(17) 0.444819(13) 0.870403(9) 0.00745(4) Uani 1 1 d .
Cl1 Cl 0.90991(6) 0.58065(4) 0.80115(3) 0.01364(13) Uani 1 1 d .
Cl2 Cl 0.76287(6) 0.31566(4) 0.93693(3) 0.01472(13) Uani 1 1 d .
P1 P 0.71533(6) 0.54386(4) 0.92823(3) 0.00947(13) Uani 1 1 d .
P2 P 0.97114(6) 0.48703(4) 0.96105(3) 0.00949(13) Uani 1 1 d .
P3 P 0.74107(6) 0.39905(4) 0.77477(3) 0.00946(13) Uani 1 1 d .
P4 P 0.99096(6) 0.34336(4) 0.82048(3) 0.01015(13) Uani 1 1 d .
C1 C 0.5027(2) 0.43680(18) 0.90833(13) 0.0188(6) Uani 1 1 d .
C2 C 0.5570(2) 0.52373(17) 0.94267(13) 0.0129(5) Uani 1 1 d .
C3 C 0.4962(2) 0.61992(17) 0.92526(14) 0.0164(6) Uani 1 1 d .
C4 C 0.5796(2) 0.70291(17) 0.93836(14) 0.0164(6) Uani 1 1 d .
C5 C 0.6972(2) 0.67520(16) 0.90859(12) 0.0125(5) Uani 1 1 d .
C6 C 0.7928(2) 0.74521(17) 0.92836(14) 0.0190(6) Uani 1 1 d .
C7 C 0.7610(2) 0.54451(18) 1.01733(11) 0.0128(5) Uani 1 1 d .
C8 C 0.8895(2) 0.56003(18) 1.02289(12) 0.0127(5) Uani 1 1 d .
C9 C 0.9618(2) 0.34419(18) 1.06678(13) 0.0195(6) Uani 1 1 d .
C10 C 1.0376(2) 0.38896(17) 1.01268(12) 0.0126(5) Uani 1 1 d .
C11 C 1.1514(2) 0.43068(17) 1.04026(12) 0.0174(5) Uani 1 1 d .
C12 C 1.2028(2) 0.49338(18) 0.98526(14) 0.0174(6) Uani 1 1 d .
C13 C 1.1079(2) 0.56199(18) 0.96166(12) 0.0136(5) Uani 1 1 d .
C14 C 1.1393(3) 0.62513(18) 0.90152(13) 0.0189(6) Uani 1 1 d .
C15 C 0.6196(2) 0.57836(16) 0.74648(12) 0.0153(6) Uani 1 1 d .
C16 C 0.6416(2) 0.47510(16) 0.72218(12) 0.0123(5) Uani 1 1 d .
C17 C 0.5296(2) 0.41672(17) 0.71340(13) 0.0152(5) Uani 1 1 d .
C18 C 0.5608(2) 0.30874(18) 0.71535(13) 0.0169(6) Uani 1 1 d .
C19 C 0.6413(2) 0.29314(16) 0.77541(12) 0.0133(5) Uani 1 1 d .
C20 C 0.6956(2) 0.19287(17) 0.77653(14) 0.0180(6) Uani 1 1 d .
C21 C 0.8472(2) 0.36916(16) 0.70883(11) 0.0128(5) Uani 1 1 d .
C22 C 0.9424(2) 0.30385(18) 0.73621(12) 0.0140(5) Uani 1 1 d .
C23 C 0.9882(3) 0.16721(18) 0.90614(14) 0.0218(6) Uani 1 1 d .
C24 C 1.0494(2) 0.22301(17) 0.85092(13) 0.0161(6) Uani 1 1 d .
C25 C 1.1784(2) 0.24013(19) 0.86360(14) 0.0226(6) Uani 1 1 d .
C26 C 1.2206(2) 0.3067(2) 0.80839(14) 0.0232(6) Uani 1 1 d .
C27 C 1.1378(2) 0.39296(17) 0.80454(13) 0.0161(5) Uani 1 1 d .
C28 C 1.1544(3) 0.45398(19) 0.74093(14) 0.0268(6) Uani 1 1 d .
H1a H 0.5074 0.4449 0.8595 0.028 Uiso 1 1 calc R
H1b H 0.4216 0.4316 0.9218 0.028 Uiso 1 1 calc R
H1c H 0.5438 0.3778 0.9216 0.028 Uiso 1 1 calc R
H2 H 0.5468 0.5138 0.9921 0.015 Uiso 1 1 calc R
H3a H 0.4725 0.6199 0.8774 0.020 Uiso 1 1 calc R
H3b H 0.4263 0.6278 0.9533 0.020 Uiso 1 1 calc R
H4a H 0.5508 0.7631 0.9171 0.020 Uiso 1 1 calc R
H4b H 0.5869 0.7144 0.9873 0.020 Uiso 1 1 calc R
H5 H 0.6891 0.6800 0.8587 0.015 Uiso 1 1 calc R
H6a H 0.8646 0.7264 0.9059 0.028 Uiso 1 1 calc R
H6b H 0.7716 0.8111 0.9147 0.028 Uiso 1 1 calc R
H6c H 0.8038 0.7433 0.9772 0.028 Uiso 1 1 calc R
H7a H 0.7401 0.4820 1.0385 0.015 Uiso 1 1 calc R
H7b H 0.7201 0.5968 1.0416 0.015 Uiso 1 1 calc R
H8a H 0.9069 0.6295 1.0158 0.015 Uiso 1 1 calc R
H8b H 0.9150 0.5426 1.0688 0.015 Uiso 1 1 calc R
H9a H 0.8951 0.3129 1.0457 0.029 Uiso 1 1 calc R
H9b H 0.9352 0.3950 1.0975 0.029 Uiso 1 1 calc R
H9c H 1.0062 0.2959 1.0919 0.029 Uiso 1 1 calc R
H10 H 1.0588 0.3356 0.9810 0.015 Uiso 1 1 calc R
H11a H 1.2051 0.3776 1.0521 0.021 Uiso 1 1 calc R
H11b H 1.1366 0.4699 1.0810 0.021 Uiso 1 1 calc R
H12a H 1.2298 0.4526 0.9475 0.021 Uiso 1 1 calc R
H12b H 1.2692 0.5307 1.0028 0.021 Uiso 1 1 calc R
H13 H 1.0975 0.6086 0.9997 0.016 Uiso 1 1 calc R
H14a H 1.1527 0.5839 0.8622 0.028 Uiso 1 1 calc R
H14b H 1.0760 0.6701 0.8921 0.028 Uiso 1 1 calc R
H14c H 1.2094 0.6620 0.9116 0.028 Uiso 1 1 calc R
H15a H 0.5734 0.6131 0.7130 0.023 Uiso 1 1 calc R
H15b H 0.5780 0.5765 0.7893 0.023 Uiso 1 1 calc R
H15c H 0.6934 0.6117 0.7527 0.023 Uiso 1 1 calc R
H16 H 0.6776 0.4804 0.6767 0.015 Uiso 1 1 calc R
H17a H 0.4928 0.4330 0.6699 0.018 Uiso 1 1 calc R
H17b H 0.4748 0.4323 0.7500 0.018 Uiso 1 1 calc R
H18a H 0.5998 0.2896 0.6731 0.020 Uiso 1 1 calc R
H18b H 0.4903 0.2690 0.7205 0.020 Uiso 1 1 calc R
H19 H 0.5930 0.2988 0.8169 0.016 Uiso 1 1 calc R
H20a H 0.7354 0.1811 0.7339 0.027 Uiso 1 1 calc R
H20b H 0.6353 0.1439 0.7828 0.027 Uiso 1 1 calc R
H20c H 0.7509 0.1889 0.8136 0.027 Uiso 1 1 calc R
H21a H 0.8077 0.3360 0.6712 0.015 Uiso 1 1 calc R
H21b H 0.8817 0.4297 0.6912 0.015 Uiso 1 1 calc R
H22a H 0.9136 0.2364 0.7389 0.017 Uiso 1 1 calc R
H22b H 1.0087 0.3047 0.7049 0.017 Uiso 1 1 calc R
H23a H 0.9073 0.1575 0.8936 0.033 Uiso 1 1 calc R
H23b H 1.0255 0.1041 0.9122 0.033 Uiso 1 1 calc R
H23c H 0.9922 0.2040 0.9482 0.033 Uiso 1 1 calc R
H24 H 1.0463 0.1795 0.8107 0.019 Uiso 1 1 calc R
H25a H 1.2209 0.1779 0.8624 0.027 Uiso 1 1 calc R
H25b H 1.1903 0.2705 0.9082 0.027 Uiso 1 1 calc R
H26a H 1.2221 0.2718 0.7649 0.028 Uiso 1 1 calc R
H26b H 1.2997 0.3294 0.8185 0.028 Uiso 1 1 calc R
H27 H 1.1566 0.4360 0.8435 0.019 Uiso 1 1 calc R
H28a H 1.1394 0.4139 0.7012 0.040 Uiso 1 1 calc R
H28b H 1.1006 0.5087 0.7416 0.040 Uiso 1 1 calc R
H28c H 1.2336 0.4784 0.7393 0.040 Uiso 1 1 calc R

loop_
_atom_site_aniso_label
_atom_site_aniso_U_11
_atom_site_aniso_U_22
_atom_site_aniso_U_33
_atom_site_aniso_U_23
_atom_site_aniso_U_13
_atom_site_aniso_U_12
Ru1 0.00824(8) 0.00673(8) 0.00738(7) -0.00011(7) 0.00044(8) 0.00014(8)
Cl1 0.0156(3) 0.0115(3) 0.0139(3) 0.0031(2) 0.0016(3) -0.0018(2)
Cl2 0.0173(3) 0.0120(3) 0.0150(3) 0.0035(2) 0.0011(3) -0.0019(3)
P1 0.0101(3) 0.0089(3) 0.0094(3) -0.0011(2) 0.0007(2) 0.0014(3)
P2 0.0097(3) 0.0095(3) 0.0093(3) -0.0006(2) 0.0002(3) 0.0001(3)
P3 0.0102(3) 0.0093(3) 0.0089(3) -0.0007(2) -0.0003(3) 0.0001(3)
P4 0.0104(3) 0.0099(3) 0.0101(3) -0.0021(2) 0.0000(3) 0.0017(3)
C1 0.0116(13) 0.0185(13) 0.0263(14) -0.0051(12) 0.0034(11) -0.0012(12)
C2 0.0101(12) 0.0145(12) 0.0140(12) -0.0021(10) 0.0019(10) 0.0003(10)
C3 0.0117(13) 0.0172(12) 0.0205(13) -0.0035(11) -0.0004(12) 0.0030(11)
C4 0.0173(14) 0.0116(12) 0.0203(13) -0.0037(11) 0.0006(12) 0.0036(11)
C5 0.0158(13) 0.0089(11) 0.0127(12) -0.0001(9) 0.0020(11) 0.0019(10)
C6 0.0203(15) 0.0133(12) 0.0233(14) -0.0025(11) 0.0007(13) 0.0014(11)
C7 0.0120(12) 0.0152(12) 0.0112(11) -0.0024(10) 0.0028(10) 0.0015(11)
C8 0.0144(12) 0.0139(11) 0.0098(10) -0.0036(10) -0.0011(10) 0.0022(11)
C9 0.0219(15) 0.0190(13) 0.0175(13) 0.0068(11) 0.0000(12) 0.0036(12)
C10 0.0140(13) 0.0106(11) 0.0131(12) -0.0014(10) -0.0022(11) 0.0019(11)
C11 0.0143(12) 0.0169(12) 0.0210(12) 0.0002(10) -0.0054(13) 0.0043(12)
C12 0.0093(13) 0.0198(13) 0.0233(14) -0.0011(11) -0.0024(11) -0.0015(11)
C13 0.0121(12) 0.0135(11) 0.0153(11) -0.0025(11) -0.0003(10) -0.0029(11)
C14 0.0195(15) 0.0176(12) 0.0198(13) 0.0010(10) -0.0005(13) -0.0085(12)
C15 0.0171(14) 0.0145(12) 0.0143(12) 0.0009(10) -0.0018(11) 0.0042(10)
C16 0.0141(13) 0.0139(11) 0.0089(10) -0.0006(9) -0.0007(11) 0.0011(11)
C17 0.0116(13) 0.0199(13) 0.0141(12) 0.0018(10) -0.0045(11) -0.0006(11)
C18 0.0158(14) 0.0167(12) 0.0181(13) -0.0015(11) -0.0025(12) -0.0042(11)
C19 0.0128(13) 0.0118(11) 0.0154(11) -0.0009(9) 0.0001(12) -0.0027(11)
C20 0.0200(15) 0.0114(12) 0.0227(14) 0.0010(11) -0.0007(12) -0.0036(11)
C21 0.0159(13) 0.0131(11) 0.0094(10) -0.0027(9) 0.0000(12) 0.0020(11)
C22 0.0158(14) 0.0138(12) 0.0126(12) -0.0041(10) 0.0006(11) 0.0012(11)
C23 0.0269(17) 0.0122(12) 0.0261(15) 0.0024(11) -0.0025(13) 0.0063(12)
C24 0.0198(15) 0.0134(12) 0.0152(12) -0.0027(10) -0.0009(11) 0.0096(12)
C25 0.0172(15) 0.0310(14) 0.0195(14) -0.0013(12) -0.0040(13) 0.0136(12)
C26 0.0133(14) 0.0330(16) 0.0234(14) -0.0042(13) 0.0021(12) 0.0045(13)
C27 0.0111(13) 0.0178(12) 0.0194(12) -0.0085(10) 0.0035(12) 0.0010(11)
C28 0.0209(14) 0.0202(13) 0.0394(16) -0.0019(13) 0.0145(15) -0.0004(15)

loop_
_atom_type_symbol
_atom_type_description
_atom_type_scat_dispersion_real
_atom_type_scat_dispersion_imag
_atom_type_scat_source
C C 0.0033 0.0016 'International Tables Vol C Tables 4.2.6.8 and 6.1.1.4'
H H 0.0000 0.0000 'International Tables Vol C Tables 4.2.6.8 and 6.1.1.4'
Cl Cl 0.1484 0.1585 'International Tables Vol C Tables 4.2.6.8 and 6.1.1.4'
P P 0.1023 0.0942 'International Tables Vol C Tables 4.2.6.8 and 6.1.1.4'
Ru Ru -1.2594 0.8363 'International Tables Vol C Tables 4.2.6.8 and 6.1.1.4'

loop_
_geom_angle_atom_site_label_1
_geom_angle_atom_site_label_2
_geom_angle_atom_site_label_3
_geom_angle
Cl1 Ru1 Cl2 172.59(2)
P1 Ru1 Cl1 91.17(2)
P1 Ru1 Cl2 83.63(2)
P1 Ru1 P4 175.52(2)
P2 Ru1 Cl1 93.93(2)
P2 Ru1 Cl2 90.68(2)
P2 Ru1 P1 83.09(2)
P2 Ru1 P4 92.83(2)
P3 Ru1 Cl1 84.48(2)
P3 Ru1 Cl2 91.36(2)
P3 Ru1 P1 101.39(2)
P3 Ru1 P2 175.25(3)
P3 Ru1 P4 82.74(2)
P4 Ru1 Cl1 90.95(2)
P4 Ru1 Cl2 94.61(2)
C2 P1 Ru1 129.04(8)
C5 P1 Ru1 122.22(8)
C5 P1 C2 93.74(11)
C7 P1 Ru1 106.30(8)
C7 P1 C2 97.71(11)
C7 P1 C5 103.19(11)
C8 P2 Ru1 109.56(8)
C8 P2 C10 103.92(11)
C8 P2 C13 97.30(11)
C10 P2 Ru1 119.24(8)
C10 P2 C13 92.64(12)
C13 P2 Ru1 129.84(8)
C16 P3 Ru1 128.67(7)
C19 P3 Ru1 122.22(8)
C19 P3 C16 93.44(12)
C21 P3 Ru1 106.12(9)
C21 P3 C16 98.00(11)
C21 P3 C19 104.12(11)
C22 P4 Ru1 109.95(9)
C22 P4 C24 98.06(11)
C22 P4 C27 103.44(12)
C24 P4 Ru1 129.09(9)
C27 P4 Ru1 119.17(8)
C27 P4 C24 92.84(12)
C2 C1 H1a 109.5
C2 C1 H1b 109.5
C2 C1 H1c 109.5
H1b C1 H1a 109.5
H1b C1 H1c 109.5
H1c C1 H1a 109.5
P1 C2 H2 106.6
C1 C2 P1 116.98(17)
C1 C2 C3 112.9(2)
C1 C2 H2 106.6
C3 C2 P1 106.57(17)
C3 C2 H2 106.6
C2 C3 H3a 110.0
C2 C3 H3b 110.0
C4 C3 C2 108.6(2)
C4 C3 H3a 110.0
C4 C3 H3b 110.0
H3a C3 H3b 108.4
C3 C4 C5 108.14(19)
C3 C4 H4a 110.1
C3 C4 H4b 110.1
C5 C4 H4a 110.1
C5 C4 H4b 110.1
H4b C4 H4a 108.4
P1 C5 H5 106.4
C4 C5 P1 105.15(16)
C4 C5 H5 106.4
C6 C5 P1 118.68(18)
C6 C5 C4 112.9(2)
C6 C5 H5 106.4
C5 C6 H6a 109.5
C5 C6 H6b 109.5
C5 C6 H6c 109.5
H6b C6 H6a 109.5
H6c C6 H6a 109.5
H6c C6 H6b 109.5
P1 C7 H7a 109.5
P1 C7 H7b 109.5
C8 C7 P1 110.71(17)
C8 C7 H7a 109.5
C8 C7 H7b 109.5
H7b C7 H7a 108.1
P2 C8 H8a 109.1
P2 C8 H8b 109.1
C7 C8 P2 112.28(17)
C7 C8 H8a 109.1
C7 C8 H8b 109.1
H8b C8 H8a 107.9
C10 C9 H9a 109.5
C10 C9 H9b 109.5
C10 C9 H9c 109.5
H9b C9 H9a 109.5
H9b C9 H9c 109.5
H9c C9 H9a 109.5
P2 C10 H10 106.8
C9 C10 P2 116.41(19)
C9 C10 C11 113.3(2)
C9 C10 H10 106.8
C11 C10 P2 106.21(16)
C11 C10 H10 106.8
C10 C11 H11a 110.3
C10 C11 H11b 110.3
C12 C11 C10 107.0(2)
C12 C11 H11a 110.3
C12 C11 H11b 110.3
H11b C11 H11a 108.6
C11 C12 C13 107.0(2)
C11 C12 H12a 110.3
C11 C12 H12b 110.3
C13 C12 H12a 110.3
C13 C12 H12b 110.3
H12a C12 H12b 108.6
P2 C13 H13 104.7
C12 C13 P2 105.52(16)
C12 C13 H13 104.7
C14 C13 P2 120.48(18)
C14 C13 C12 115.1(2)
C14 C13 H13 104.7
C13 C14 H14a 109.5
C13 C14 H14b 109.5
C13 C14 H14c 109.5
H14a C14 H14b 109.5
H14a C14 H14c 109.5
H14c C14 H14b 109.5
C16 C15 H15a 109.5
C16 C15 H15b 109.5
C16 C15 H15c 109.5
H15a C15 H15b 109.5
H15a C15 H15c 109.5
H15c C15 H15b 109.5
P3 C16 H16 106.8
C15 C16 P3 116.60(17)
C15 C16 C17 112.6(2)
C15 C16 H16 106.8
C17 C16 P3 106.83(15)
C17 C16 H16 106.8
C16 C17 H17a 110.1
C16 C17 H17b 110.1
C18 C17 C16 107.9(2)
C18 C17 H17a 110.1
C18 C17 H17b 110.1
H17b C17 H17a 108.4
C17 C18 H18a 110.2
C17 C18 H18b 110.2
C19 C18 C17 107.5(2)
C19 C18 H18a 110.2
C19 C18 H18b 110.2
H18b C18 H18a 108.5
P3 C19 H19 106.9
C18 C19 P3 105.25(16)
C18 C19 H19 106.9
C20 C19 P3 117.14(19)
C20 C19 C18 113.1(2)
C20 C19 H19 106.9
C19 C20 H20a 109.5
C19 C20 H20b 109.5
C19 C20 H20c 109.5
H20b C20 H20a 109.5
H20b C20 H20c 109.5
H20c C20 H20a 109.5
P3 C21 H21a 109.4
P3 C21 H21b 109.4
C22 C21 P3 111.17(16)
C22 C21 H21a 109.4
C22 C21 H21b 109.4
H21a C21 H21b 108.0
P4 C22 H22a 109.3
P4 C22 H22b 109.3
C21 C22 P4 111.69(16)
C21 C22 H22a 109.3
C21 C22 H22b 109.3
H22b C22 H22a 107.9
C24 C23 H23a 109.5
C24 C23 H23b 109.5
C24 C23 H23c 109.5
H23b C23 H23a 109.5
H23c C23 H23a 109.5
H23c C23 H23b 109.5
P4 C24 H24 104.9
C23 C24 P4 120.62(19)
C23 C24 C25 114.5(2)
C23 C24 H24 104.9
C25 C24 P4 105.44(18)
C25 C24 H24 104.9
C24 C25 H25a 110.4
C24 C25 H25b 110.4
C26 C25 C24 106.8(2)
C26 C25 H25a 110.4
C26 C25 H25b 110.4
H25b C25 H25a 108.6
C25 C26 C27 107.8(2)
C25 C26 H26a 110.2
C25 C26 H26b 110.2
C27 C26 H26a 110.2
C27 C26 H26b 110.2
H26a C26 H26b 108.5
P4 C27 H27 106.6
C26 C27 P4 106.23(18)
C26 C27 C28 113.0(2)
C26 C27 H27 106.6
C28 C27 P4 117.2(2)
C28 C27 H27 106.6
C27 C28 H28a 109.5
C27 C28 H28b 109.5
C27 C28 H28c 109.5
H28a C28 H28b 109.5
H28a C28 H28c 109.5
H28c C28 H28b 109.5

loop_
_geom_bond_atom_site_label_1
_geom_bond_atom_site_label_2
_geom_bond_distance
Cl1 Ru1 2.4309(6)
Cl2 Ru1 2.4353(6)
P1 Ru1 2.3668(6)
P2 Ru1 2.3656(7)
P3 Ru1 2.3645(7)
P4 Ru1 2.3780(7)
C1 C2 1.518(3)
C1 H1a 0.9800
C1 H1b 0.9800
C1 H1c 0.9800
C2 P1 1.880(3)
C2 C3 1.543(3)
C2 H2 1.0000
C3 C4 1.522(4)
C3 H3a 0.9900
C3 H3b 0.9900
C4 C5 1.536(3)
C4 H4a 0.9900
C4 H4b 0.9900
C5 P1 1.866(2)
C5 C6 1.523(3)
C5 H5 1.0000
C6 H6a 0.9800
C6 H6b 0.9800
C6 H6c 0.9800
C7 P1 1.850(2)
C7 C8 1.511(3)
C7 H7a 0.9900
C7 H7b 0.9900
C8 P2 1.850(2)
C8 H8a 0.9900
C8 H8b 0.9900
C9 H9a 0.9800
C9 H9b 0.9800
C9 H9c 0.9800
C10 P2 1.866(2)
C10 C9 1.521(4)
C10 H10 1.0000
C11 C10 1.541(4)
C11 H11a 0.9900
C11 H11b 0.9900
C12 C11 1.517(3)
C12 H12a 0.9900
C12 H12b 0.9900
C13 P2 1.894(2)
C13 C12 1.526(3)
C13 H13 1.0000
C14 C13 1.524(3)
C14 H14a 0.9800
C14 H14b 0.9800
C14 H14c 0.9800
C15 C16 1.526(3)
C15 H15a 0.9800
C15 H15b 0.9800
C15 H15c 0.9800
C16 P3 1.879(3)
C16 C17 1.538(3)
C16 H16 1.0000
C17 C18 1.534(3)
C17 H17a 0.9900
C17 H17b 0.9900
C18 C19 1.531(4)
C18 H18a 0.9900
C18 H18b 0.9900
C19 P3 1.865(3)
C19 C20 1.521(3)
C19 H19 1.0000
C20 H20a 0.9800
C20 H20b 0.9800
C20 H20c 0.9800
C21 P3 1.846(3)
C21 C22 1.526(3)
C21 H21a 0.9900
C21 H21b 0.9900
C22 P4 1.851(2)
C22 H22a 0.9900
C22 H22b 0.9900
C23 H23a 0.9800
C23 H23b 0.9800
C23 H23c 0.9800
C24 P4 1.893(2)
C24 C23 1.518(4)
C24 H24 1.0000
C25 C24 1.537(4)
C25 H25a 0.9900
C25 H25b 0.9900
C26 C25 1.513(4)
C26 H26a 0.9900
C26 H26b 0.9900
C27 P4 1.863(3)
C27 C26 1.532(4)
C27 H27 1.0000
C28 C27 1.532(4)
C28 H28a 0.9800
C28 H28b 0.9800
C28 H28c 0.9800

loop_
_geom_torsion_atom_site_label_1
_geom_torsion_atom_site_label_2
_geom_torsion_atom_site_label_3
_geom_torsion_atom_site_label_4
_geom_torsion
P1 C2 C3 C4 -28.7(2)
P1 C7 C8 P2 -43.6(2)
P2 C13 C12 C11 -39.2(2)
P3 C16 C17 C18 -29.8(2)
P3 C21 C22 P4 -42.4(2)
P4 C27 C26 C25 -37.3(3)
C1 C2 P1 Ru1 -5.6(2)
C1 C2 P1 C5 132.18(19)
C1 C2 P1 C7 -124.0(2)
C1 C2 C3 C4 -158.4(2)
C2 P1 Ru1 Cl1 127.35(11)
C2 P1 Ru1 Cl2 -47.36(11)
C2 P1 Ru1 P2 -138.83(11)
C2 P1 Ru1 P3 42.75(11)
C2 P1 Ru1 P4 -114.4(3)
C2 C3 C4 C5 45.4(3)
C3 C2 P1 Ru1 -133.03(14)
C3 C2 P1 C5 4.79(18)
C3 C2 P1 C7 108.65(17)
C3 C4 C5 P1 -39.8(2)
C3 C4 C5 C6 -170.7(2)
C4 C5 P1 Ru1 161.56(13)
C4 C5 P1 C2 19.62(18)
C4 C5 P1 C7 -79.20(18)
C5 P1 Ru1 Cl1 -0.27(10)
C5 P1 Ru1 Cl2 -174.98(10)
C5 P1 Ru1 P2 93.55(10)
C5 P1 Ru1 P3 -84.87(10)
C5 P1 Ru1 P4 118.0(3)
C6 C5 P1 Ru1 -71.0(2)
C6 C5 P1 C2 147.1(2)
C6 C5 P1 C7 48.3(2)
C7 P1 Ru1 Cl1 -118.00(9)
C7 P1 Ru1 Cl2 67.29(9)
C7 P1 Ru1 P2 -24.18(9)
C7 P1 Ru1 P3 157.40(9)
C7 P1 Ru1 P4 0.3(3)
C7 C8 P2 Ru1 22.0(2)
C7 C8 P2 C10 -106.46(19)
C7 C8 P2 C13 158.97(19)
C8 P2 Ru1 Cl1 95.03(9)
C8 P2 Ru1 Cl2 -79.17(9)
C8 P2 Ru1 P1 4.32(9)
C8 P2 Ru1 P3 165.3(3)
C8 P2 Ru1 P4 -173.82(9)
C8 C7 P1 Ru1 45.50(19)
C8 C7 P1 C2 -179.92(18)
C8 C7 P1 C5 -84.2(2)
C9 C10 P2 Ru1 -80.9(2)
C9 C10 P2 C8 41.4(2)
C9 C10 P2 C13 139.6(2)
C10 P2 Ru1 Cl1 -145.54(10)
C10 P2 Ru1 Cl2 40.26(10)
C10 P2 Ru1 P1 123.75(10)
C10 P2 Ru1 P3 -75.3(3)
C10 P2 Ru1 P4 -54.39(10)
C11 C10 P2 Ru1 151.98(13)
C11 C10 P2 C8 -85.75(18)
C11 C10 P2 C13 12.44(18)
C12 C11 C10 P2 -37.3(2)
C12 C11 C10 C9 -166.4(2)
C12 C13 P2 Ru1 -117.53(15)
C12 C13 P2 C8 119.35(17)
C12 C13 P2 C10 14.95(18)
C13 P2 Ru1 Cl1 -23.14(11)
C13 P2 Ru1 Cl2 162.66(11)
C13 P2 Ru1 P1 -113.84(11)
C13 P2 Ru1 P3 47.1(3)
C13 P2 Ru1 P4 68.02(11)
C13 C12 C11 C10 50.5(3)
C14 C13 P2 Ru1 14.8(3)
C14 C13 P2 C8 -108.3(2)
C14 C13 P2 C10 147.3(2)
C14 C13 C12 C11 -174.5(2)
C15 C16 P3 Ru1 -4.9(2)
C15 C16 P3 C19 132.2(2)
C15 C16 P3 C21 -123.0(2)
C15 C16 C17 C18 -159.0(2)
C16 P3 Ru1 Cl1 -49.18(11)
C16 P3 Ru1 Cl2 124.67(11)
C16 P3 Ru1 P1 40.90(11)
C16 P3 Ru1 P2 -119.8(3)
C16 P3 Ru1 P4 -140.85(11)
C16 C17 C18 C19 46.8(3)
C17 C16 P3 Ru1 -131.79(13)
C17 C16 P3 C19 5.28(18)
C17 C16 P3 C21 110.07(17)
C17 C18 C19 P3 -41.0(2)
C17 C18 C19 C20 -170.1(2)
C18 C19 P3 Ru1 161.31(13)
C18 C19 P3 C16 20.26(18)
C18 C19 P3 C21 -78.88(19)
C19 P3 Ru1 Cl1 -175.71(10)
C19 P3 Ru1 Cl2 -1.86(10)
C19 P3 Ru1 P1 -85.63(10)
C19 P3 Ru1 P2 113.7(3)
C19 P3 Ru1 P4 92.62(10)
C20 C19 P3 Ru1 -72.1(2)
C20 C19 P3 C16 146.9(2)
C20 C19 P3 C21 47.7(2)
C21 P3 Ru1 Cl1 65.45(8)
C21 P3 Ru1 Cl2 -120.69(8)
C21 P3 Ru1 P1 155.54(8)
C21 P3 Ru1 P2 -5.2(3)
C21 P3 Ru1 P4 -26.22(8)
C21 C22 P4 Ru1 19.1(2)
C21 C22 P4 C24 155.85(19)
C21 C22 P4 C27 -109.26(19)
C22 P4 Ru1 Cl1 -77.49(9)
C22 P4 Ru1 Cl2 97.61(9)
C22 P4 Ru1 P1 164.2(3)
C22 P4 Ru1 P2 -171.48(9)
C22 P4 Ru1 P3 6.82(9)
C22 C21 P3 Ru1 46.78(18)
C22 C21 P3 C16 -179.01(17)
C22 C21 P3 C19 -83.39(19)
C23 C24 P4 Ru1 13.9(3)
C23 C24 P4 C22 -110.1(2)
C23 C24 P4 C27 145.9(2)
C24 P4 Ru1 Cl1 163.36(11)
C24 P4 Ru1 Cl2 -21.54(11)
C24 P4 Ru1 P1 45.1(3)
C24 P4 Ru1 P2 69.37(11)
C24 P4 Ru1 P3 -112.33(12)
C25 C24 P4 Ru1 -117.66(17)
C25 C24 P4 C22 118.35(19)
C25 C24 P4 C27 14.35(19)
C26 C25 C24 P4 -38.1(2)
C26 C25 C24 C23 -173.1(2)
C26 C27 P4 Ru1 151.19(14)
C26 C27 P4 C22 -86.46(19)
C26 C27 P4 C24 12.53(19)
C27 P4 Ru1 Cl1 41.57(10)
C27 P4 Ru1 Cl2 -143.33(10)
C27 P4 Ru1 P1 -76.7(3)
C27 P4 Ru1 P2 -52.41(10)
C27 P4 Ru1 P3 125.88(10)
C27 C26 C25 C24 49.8(3)
C28 C27 P4 Ru1 -81.50(19)
C28 C27 P4 C22 40.9(2)
C28 C27 P4 C24 139.84(19)
C28 C27 C26 C25 -167.1(2)
